data_2237222
loop_
_publ_author_name
'Irrera, Simona'
'Portalone, Gustavo'

_publ_section_title
;
 4-Methoxybenzamidinium bromide
;
_journal_coeditor_code RZ5032
_journal_issue 1
_journal_name_full 'Acta Crystallographica Section E'
_journal_page_first o56
_journal_paper_doi 10.1107/S1600536812049872
_journal_volume 69
_journal_year 2013
_chemical_formula_iupac 'C8 H11 N2 O +, Br -'
_chemical_formula_moiety 'C8 H11 N2 O +, Br -'
_chemical_formula_sum 'C8 H11 Br N2 O'
_chemical_formula_weight 231.10
_chemical_name_systematic
;
4-Methoxybenzamidinium bromide
;
_space_group_IT_number 19
_symmetry_cell_setting orthorhombic
_symmetry_space_group_name_Hall 'P 2ac 2ab'
_symmetry_space_group_name_H-M 'P 21 21 21'
_atom_sites_solution_hydrogens geom
_atom_sites_solution_primary direct
_atom_sites_solution_secondary difmap
_audit_creation_method SHELXL-97
_cell_angle_alpha 90.00
_cell_angle_beta 90.00
_cell_angle_gamma 90.00
_cell_formula_units_Z 4
_cell_length_a 7.5657(6)
_cell_length_b 10.8711(7)
_cell_length_c 11.5419(7)
_cell_measurement_reflns_used 10829
_cell_measurement_temperature 298(2)
_cell_measurement_theta_max 32.5065
_cell_measurement_theta_min 3.2131
_cell_volume 949.29(11)
_computing_cell_refinement 'CrysAlis RED (Oxford Diffraction, 2006)'
_computing_data_collection 'CrysAlis CCD (Oxford Diffraction, 2006)'
_computing_data_reduction 'CrysAlis RED (Oxford Diffraction, 2006)'
_computing_molecular_graphics 'WinGX (Farrugia, 2012)'
_computing_publication_material 'WinGX (Farrugia, 2012)'
_computing_structure_refinement 'SHELXL97 (Sheldrick, 2008)'
_computing_structure_solution 'SIR97 (Altomare <i>et al.</i>, 1999)'
_diffrn_ambient_temperature 298(2)
_diffrn_detector_area_resol_mean 16.0696
_diffrn_measured_fraction_theta_full 0.998
_diffrn_measured_fraction_theta_max 0.998
_diffrn_measurement_device_type 'Agilent Xcalibur Sapphire3'
_diffrn_measurement_method '\w and \f'
_diffrn_radiation_monochromator graphite
_diffrn_radiation_source 'Enhance (Mo) X-ray Source'
_diffrn_radiation_type MoK\a
_diffrn_radiation_wavelength 0.71069
_diffrn_reflns_av_R_equivalents 0.0426
_diffrn_reflns_av_sigmaI/netI 0.0209
_diffrn_reflns_limit_h_max 11
_diffrn_reflns_limit_h_min -11
_diffrn_reflns_limit_k_max 16
_diffrn_reflns_limit_k_min -16
_diffrn_reflns_limit_l_max 17
_diffrn_reflns_limit_l_min -17
_diffrn_reflns_number 34724
_diffrn_reflns_theta_full 31.99
_diffrn_reflns_theta_max 31.99
_diffrn_reflns_theta_min 3.22
_exptl_absorpt_coefficient_mu 4.286
_exptl_absorpt_correction_T_max 0.6739
_exptl_absorpt_correction_T_min 0.5126
_exptl_absorpt_correction_type multi-scan
_exptl_absorpt_process_details
;
(CrysAlis PRO; Agilent, 2011)
;
_exptl_crystal_colour colourless
_exptl_crystal_density_diffrn 1.617
_exptl_crystal_density_method 'not measured'
_exptl_crystal_description tablets
_exptl_crystal_F_000 464
_exptl_crystal_size_max 0.18
_exptl_crystal_size_mid 0.12
_exptl_crystal_size_min 0.10
_refine_diff_density_max 0.220
_refine_diff_density_min -0.310
_refine_ls_abs_structure_details 'Flack (1983), 1387 Friedel pairs'
_refine_ls_abs_structure_Flack -0.002(9)
_refine_ls_extinction_method none
_refine_ls_goodness_of_fit_ref 1.089
_refine_ls_hydrogen_treatment mixed
_refine_ls_matrix_type full
_refine_ls_number_parameters 126
_refine_ls_number_reflns 3278
_refine_ls_number_restraints 0
_refine_ls_restrained_S_all 1.089
_refine_ls_R_factor_all 0.0356
_refine_ls_R_factor_gt 0.0273
_refine_ls_shift/su_max 0.000
_refine_ls_shift/su_mean 0.000
_refine_ls_structure_factor_coef Fsqd
_refine_ls_weighting_details 'calc w=1/[\s^2^(Fo^2^)+(0.0236P)^2^+0.1235P] where P=(Fo^2^+2Fc^2^)/3'
_refine_ls_weighting_scheme calc
_refine_ls_wR_factor_gt 0.0527
_refine_ls_wR_factor_ref 0.0547
_reflns_number_gt 2903
_reflns_number_total 3278
_reflns_threshold_expression I>2\s(I)
_cod_data_source_file rz5032.cif
_cod_data_source_block I
_cod_database_code 2237222
_cod_database_fobs_code 2237222

loop_
_symmetry_equiv_pos_as_xyz
'x, y, z'
'-x+1/2, -y, z+1/2'
'-x, y+1/2, -z+1/2'
'x+1/2, -y+1/2, -z'

loop_
_atom_site_type_symbol
_atom_site_label
_atom_site_fract_x
_atom_site_fract_y
_atom_site_fract_z
_atom_site_U_iso_or_equiv
_atom_site_adp_type
_atom_site_calc_flag
_atom_site_refinement_flags
_atom_site_occupancy
_atom_site_symmetry_multiplicity
Br Br1 0.35106(3) 0.611694(17) -0.195955(16) 0.04325(6) Uani d . 1 1
O O1 0.3480(2) -0.16213(12) 0.17351(11) 0.0435(3) Uani d . 1 1
N N1 0.4313(3) 0.31784(17) -0.13950(15) 0.0431(4) Uani d . 1 1
H H1A 0.431(3) 0.392(3) -0.169(2) 0.056(7) Uiso d . 1 1
H H1B 0.484(3) 0.261(3) -0.181(2) 0.062(8) Uiso d . 1 1
N N2 0.3375(3) 0.40022(16) 0.02982(15) 0.0440(4) Uani d . 1 1
H H2A 0.329(3) 0.480(2) -0.003(2) 0.060(7) Uiso d . 1 1
H H2B 0.300(3) 0.394(3) 0.092(2) 0.054(7) Uiso d . 1 1
C C1 0.3765(2) 0.18004(16) 0.01954(14) 0.0312(3) Uani d . 1 1
C C2 0.3378(3) 0.07914(17) -0.04827(15) 0.0387(4) Uani d . 1 1
H H2 0.3177 0.0898 -0.1271 0.046 Uiso calc R 1 1
C C3 0.3284(3) -0.03770(17) -0.00107(16) 0.0407(4) Uani d . 1 1
H H3 0.3034 -0.1052 -0.0477 0.049 Uiso calc R 1 1
C C4 0.3568(3) -0.05267(15) 0.11722(15) 0.0347(3) Uani d . 1 1
C C5 0.3987(2) 0.04789(17) 0.18527(16) 0.0383(4) Uani d . 1 1
H H5 0.4210 0.0370 0.2638 0.046 Uiso calc R 1 1
C C6 0.4076(2) 0.16333(18) 0.13810(16) 0.0364(4) Uani d . 1 1
H H6 0.4344 0.2306 0.1848 0.044 Uiso calc R 1 1
C C7 0.3823(2) 0.30343(17) -0.03201(15) 0.0319(4) Uani d . 1 1
C C8 0.3064(3) -0.26858(18) 0.1078(2) 0.0521(6) Uani d . 1 1
H H8A 0.1936 -0.2578 0.0711 0.078 Uiso calc R 1 1
H H8B 0.3021 -0.3388 0.1581 0.078 Uiso calc R 1 1
H H8C 0.3955 -0.2811 0.0498 0.078 Uiso calc R 1 1

loop_
_atom_site_aniso_label
_atom_site_aniso_U_11
_atom_site_aniso_U_22
_atom_site_aniso_U_33
_atom_site_aniso_U_12
_atom_site_aniso_U_13
_atom_site_aniso_U_23
Br1 0.05673(11) 0.03755(9) 0.03548(8) -0.00280(10) -0.00105(9) 0.01017(8)
O1 0.0614(8) 0.0328(6) 0.0364(7) 0.0010(7) -0.0039(7) 0.0042(5)
N1 0.0643(11) 0.0313(8) 0.0338(8) 0.0052(8) 0.0086(8) 0.0021(7)
N2 0.0634(10) 0.0317(8) 0.0368(8) 0.0032(10) 0.0107(8) -0.0013(7)
C1 0.0340(9) 0.0304(8) 0.0291(7) 0.0011(7) 0.0007(7) 0.0000(6)
C2 0.0536(11) 0.0369(9) 0.0255(7) -0.0042(9) -0.0032(8) -0.0002(6)
C3 0.0581(13) 0.0329(8) 0.0311(8) -0.0050(9) -0.0029(9) -0.0035(7)
C4 0.0385(8) 0.0324(8) 0.0332(8) 0.0036(9) 0.0004(9) 0.0038(6)
C5 0.0489(10) 0.0387(9) 0.0272(8) 0.0020(7) -0.0061(8) 0.0017(7)
C6 0.0459(10) 0.0335(9) 0.0298(8) 0.0018(8) -0.0040(7) -0.0055(7)
C7 0.0331(9) 0.0312(8) 0.0313(8) -0.0008(7) -0.0005(7) -0.0012(6)
C8 0.0759(17) 0.0332(10) 0.0474(11) 0.0008(10) 0.0045(11) 0.0001(8)

loop_
_atom_type_symbol
_atom_type_description
_atom_type_scat_dispersion_real
_atom_type_scat_dispersion_imag
_atom_type_scat_source
C C 0.0033 0.0016 'International Tables Vol C Tables 4.2.6.8 and 6.1.1.4'
H H 0.0000 0.0000 'International Tables Vol C Tables 4.2.6.8 and 6.1.1.4'
N N 0.0061 0.0033 'International Tables Vol C Tables 4.2.6.8 and 6.1.1.4'
O O 0.0106 0.0060 'International Tables Vol C Tables 4.2.6.8 and 6.1.1.4'
Br Br -0.2901 2.4595 'International Tables Vol C Tables 4.2.6.8 and 6.1.1.4'

loop_
_geom_angle_atom_site_label_1
_geom_angle_atom_site_label_2
_geom_angle_atom_site_label_3
_geom_angle
C4 O1 C8 118.05(14)
C7 N1 H1A 118.6(16)
C7 N1 H1B 124.6(17)
H1A N1 H1B 116(2)
C7 N2 H2A 122.2(16)
C7 N2 H2B 122(2)
H2A N2 H2B 115(3)
C2 C1 C6 119.15(17)
C2 C1 C7 120.22(15)
C6 C1 C7 120.62(16)
C1 C2 C3 121.18(16)
C1 C2 H2 119.4
C3 C2 H2 119.4
C2 C3 C4 119.05(16)
C2 C3 H3 120.5
C4 C3 H3 120.5
O1 C4 C5 115.62(15)
O1 C4 C3 124.37(16)
C5 C4 C3 120.01(16)
C6 C5 C4 120.66(16)
C6 C5 H5 119.7
C4 C5 H5 119.7
C5 C6 C1 119.93(17)
C5 C6 H6 120.0
C1 C6 H6 120.0
N1 C7 N2 119.54(18)
N1 C7 C1 120.25(16)
N2 C7 C1 120.21(16)
O1 C8 H8A 109.5
O1 C8 H8B 109.5
H8A C8 H8B 109.5
O1 C8 H8C 109.5
H8A C8 H8C 109.5
H8B C8 H8C 109.5

loop_
_geom_bond_atom_site_label_1
_geom_bond_atom_site_label_2
_geom_bond_distance
O1 C4 1.357(2)
O1 C8 1.419(2)
N1 C7 1.304(2)
N1 H1A 0.87(3)
N1 H1B 0.88(3)
N2 C7 1.316(2)
N2 H2A 0.95(3)
N2 H2B 0.78(2)
C1 C2 1.379(2)
C1 C6 1.400(2)
C1 C7 1.468(2)
C2 C3 1.384(3)
C2 H2 0.9300
C3 C4 1.392(2)
C3 H3 0.9300
C4 C5 1.383(3)
C5 C6 1.370(3)
C5 H5 0.9300
C6 H6 0.9300
C8 H8A 0.9600
C8 H8B 0.9600
C8 H8C 0.9600

loop_
_geom_hbond_atom_site_label_D
_geom_hbond_atom_site_label_H
_geom_hbond_atom_site_label_A
_geom_hbond_site_symmetry_A
_geom_hbond_distance_DH
_geom_hbond_distance_HA
_geom_hbond_distance_DA
_geom_hbond_angle_DHA
N1 H1A Br1 . 0.87(3) 2.48(3) 3.3163(19) 159(2)
N1 H1B Br1 3_644 0.88(3) 2.49(3) 3.3676(19) 176(2)
N2 H2A Br1 . 0.95(3) 2.65(3) 3.4765(17) 145(2)
N2 H2B Br1 2_565 0.78(2) 2.70(3) 3.4742(17) 175(2)

loop_
_geom_torsion_atom_site_label_1
_geom_torsion_atom_site_label_2
_geom_torsion_atom_site_label_3
_geom_torsion_atom_site_label_4
_geom_torsion
C6 C1 C2 C3 0.4(3)
C7 C1 C2 C3 -178.8(2)
C1 C2 C3 C4 0.7(3)
C8 O1 C4 C5 -179.67(18)
C8 O1 C4 C3 -0.2(3)
C2 C3 C4 O1 178.8(2)
C2 C3 C4 C5 -1.8(3)
O1 C4 C5 C6 -178.63(18)
C3 C4 C5 C6 1.9(3)
C4 C5 C6 C1 -0.8(3)
C2 C1 C6 C5 -0.3(3)
C7 C1 C6 C5 178.87(17)
C2 C1 C7 N1 -31.3(3)
C6 C1 C7 N1 149.52(19)
C2 C1 C7 N2 148.4(2)
C6 C1 C7 N2 -30.7(3)

loop_
_cod_related_entry_id
_cod_related_entry_database
_cod_related_entry_code
1 ChemSpider 30658291
